data_7038647
loop_
_publ_author_name
'Kim, Yonghwi'
'Haldar, Ritesh'
'Kim, Hyunuk'
'Koo, Jaehyoung'
'Kim, Kimoon'

_publ_section_title
;
 The guest-dependent thermal response of the flexible MOF
 Zn2(BDC)2(DABCO).
;
_journal_issue 10
_journal_name_full 'Dalton transactions (Cambridge, England : 2003)'
_journal_page_first 4187
_journal_page_last 4192
_journal_paper_doi 10.1039/c5dt03710g
_journal_volume 45
_journal_year 2016
_chemical_formula_sum 'C22 H20 N2 O8 Zn2'
_chemical_formula_weight 571.14
_chemical_name_common '[Zn2(BDC)2(DABCO)]'
_chemical_name_systematic
; 
 ? 
;
_space_group_crystal_system tetragonal
_space_group_IT_number 123
_space_group_name_Hall '-P 4 2'
_space_group_name_H-M_alt 'P 4/m m m'
_symmetry_space_group_name_Hall '-P 4 2'
_symmetry_space_group_name_H-M 'P 4/m m m'
_atom_sites_solution_hydrogens geom
_audit_creation_method SHELXL-2014
_audit_update_record
;
2015-10-14 deposited with the CCDC.
2015-10-15 downloaded from the CCDC.
;
_cell_angle_alpha 90
_cell_angle_beta 90
_cell_angle_gamma 90
_cell_formula_units_Z 1
_cell_length_a 10.9504(3)
_cell_length_b 10.9504(3)
_cell_length_c 9.6032(3)
_cell_measurement_reflns_used 5402
_cell_measurement_temperature 200(2)
_cell_measurement_theta_max 46.87
_cell_measurement_theta_min 2.63
_cell_volume 1151.53(6)
_computing_cell_refinement 'Bruker SAINT'
_computing_data_collection 'Bruker APEX2'
_computing_data_reduction 'Bruker SAINT'
_computing_molecular_graphics 'Bruker SHELXTL'
_computing_publication_material 'Bruker SHELXTL'
_computing_structure_refinement 'SHELXL-2014 (Sheldrick, 2014)'
_computing_structure_solution 'SHELXS-97 (Sheldrick 2008)'
_diffrn_ambient_temperature 200(2)
_diffrn_measured_fraction_theta_full 0.993
_diffrn_measured_fraction_theta_max 0.962
_diffrn_measurement_device_type 'Bruker APEX-II CCD'
_diffrn_measurement_method '\f and \w scans'
_diffrn_radiation_type MoK\a
_diffrn_radiation_wavelength 0.71073
_diffrn_reflns_av_R_equivalents 0.0289
_diffrn_reflns_av_unetI/netI 0.0225
_diffrn_reflns_laue_measured_fraction_full 0.993
_diffrn_reflns_laue_measured_fraction_max 0.962
_diffrn_reflns_limit_h_max 15
_diffrn_reflns_limit_h_min -16
_diffrn_reflns_limit_k_max 13
_diffrn_reflns_limit_k_min -16
_diffrn_reflns_limit_l_max 14
_diffrn_reflns_limit_l_min -12
_diffrn_reflns_number 7758
_diffrn_reflns_point_group_measured_fraction_full 0.993
_diffrn_reflns_point_group_measured_fraction_max 0.962
_diffrn_reflns_theta_full 25.242
_diffrn_reflns_theta_max 33.137
_diffrn_reflns_theta_min 2.630
_exptl_absorpt_coefficient_mu 1.067
_exptl_absorpt_correction_T_max 0.7494
_exptl_absorpt_correction_T_min 0.5320
_exptl_absorpt_correction_type multi-scan
_exptl_absorpt_process_details SADABS
_exptl_crystal_colour colorless
_exptl_crystal_density_diffrn 0.824
_exptl_crystal_description block
_exptl_crystal_F_000 290
_exptl_crystal_size_max 0.250
_exptl_crystal_size_mid 0.240
_exptl_crystal_size_min 0.200
_refine_diff_density_max 0.959
_refine_diff_density_min -0.666
_refine_diff_density_rms 0.065
_refine_ls_extinction_method none
_refine_ls_goodness_of_fit_ref 1.072
_refine_ls_hydrogen_treatment constr
_refine_ls_matrix_type full
_refine_ls_number_parameters 39
_refine_ls_number_reflns 1280
_refine_ls_number_restraints 0
_refine_ls_restrained_S_all 1.072
_refine_ls_R_factor_all 0.0328
_refine_ls_R_factor_gt 0.0286
_refine_ls_shift/su_max 0.000
_refine_ls_shift/su_mean 0.000
_refine_ls_structure_factor_coef Fsqd
_refine_ls_weighting_details 'w=1/[\s^2^(Fo^2^)+(0.0255P)^2^+0.5253P] where P=(Fo^2^+2Fc^2^)/3'
_refine_ls_weighting_scheme calc
_refine_ls_wR_factor_gt 0.0626
_refine_ls_wR_factor_ref 0.0648
_reflns_Friedel_coverage 0.000
_reflns_number_gt 1190
_reflns_number_total 1280
_reflns_threshold_expression 'I > 2\s(I)'
_cod_data_source_file c5dt03710g2.cif
_cod_data_source_block DMOF-200K
_cod_original_cell_volume 1151.53(7)
_cod_database_code 7038647
_shelx_space_group_comment
; 
The symmetry employed for this shelxl refinement is uniquely defined 
by the following loop, which should always be used as a source of 
symmetry information in preference to the above space-group names. 
They are only intended as comments. 
;
_shelx_estimated_absorpt_t_min 0.776
_shelx_estimated_absorpt_t_max 0.815
_shelxl_version_number 2014-3

loop_
_space_group_symop_operation_xyz
'x, y, z'
'-x, -y, z'
'-y, x, z'
'y, -x, z'
'-x, y, -z'
'x, -y, -z'
'y, x, -z'
'-y, -x, -z'
'-x, -y, -z'
'x, y, -z'
'y, -x, -z'
'-y, x, -z'
'x, -y, z'
'-x, y, z'
'-y, -x, z'
'y, x, z'

loop_
_atom_site_label
_atom_site_type_symbol
_atom_site_fract_x
_atom_site_fract_y
_atom_site_fract_z
_atom_site_U_iso_or_equiv
_atom_site_adp_type
_atom_site_occupancy
_atom_site_site_symmetry_order
_atom_site_calc_flag
_atom_site_refinement_flags_posn
_atom_site_refinement_flags_adp
_atom_site_refinement_flags_occupancy
Zn1 Zn 0.0000 1.0000 0.34998(3) 0.01143(9) Uani 1 8 d S T P
O1 O 0.18270(12) 1.0163(5) 0.38467(14) 0.0228(9) Uani 0.5 1 d . . P
N1 N 0.0000 1.0000 0.1341(2) 0.0143(4) Uani 1 8 d S T P
C1 C 0.23529(17) 1.0000 0.5000 0.0215(4) Uani 1 4 d S T P
C2 C 0.37258(17) 1.0000 0.5000 0.0238(4) Uani 1 4 d S T P
C3 C 0.43666(15) 1.0000 0.62239(17) 0.0550(7) Uani 1 2 d S T P
H3 H 0.3938 1.0000 0.7084 0.066 Uiso 1 2 calc R U P
C4 C 0.0478(5) 1.1136(3) 0.0799(3) 0.069(3) Uani 0.375 1 d . . P
H4A H 0.1322 1.1256 0.1142 0.083 Uiso 0.75 2 calc R U P
H4B H -0.0027 1.1824 0.1142 0.083 Uiso 0.75 2 calc R U P

loop_
_atom_site_aniso_label
_atom_site_aniso_U_11
_atom_site_aniso_U_22
_atom_site_aniso_U_33
_atom_site_aniso_U_23
_atom_site_aniso_U_13
_atom_site_aniso_U_12
Zn1 0.01351(10) 0.01351(10) 0.00727(13) 0.000 0.000 0.000
O1 0.0145(5) 0.029(3) 0.0253(6) 0.0022(7) -0.0035(4) -0.0029(7)
N1 0.0160(6) 0.0160(6) 0.0107(9) 0.000 0.000 0.000
C1 0.0124(8) 0.0282(10) 0.0239(9) 0.000 0.000 0.000
C2 0.0112(8) 0.0397(11) 0.0206(9) 0.000 0.000 0.000
C3 0.0140(7) 0.133(2) 0.0181(8) 0.000 0.0019(5) 0.000
C4 0.159(7) 0.0382(17) 0.0097(12) -0.0007(10) 0.0018(14) -0.058(3)

loop_
_atom_type_symbol
_atom_type_description
_atom_type_scat_dispersion_real
_atom_type_scat_dispersion_imag
_atom_type_scat_source
C C 0.0033 0.0016 'International Tables Vol C Tables 4.2.6.8 and 6.1.1.4'
H H 0.0000 0.0000 'International Tables Vol C Tables 4.2.6.8 and 6.1.1.4'
N N 0.0061 0.0033 'International Tables Vol C Tables 4.2.6.8 and 6.1.1.4'
O O 0.0106 0.0060 'International Tables Vol C Tables 4.2.6.8 and 6.1.1.4'
Zn Zn 0.2839 1.4301 'International Tables Vol C Tables 4.2.6.8 and 6.1.1.4'

loop_
_geom_angle_atom_site_label_1
_geom_angle_atom_site_label_2
_geom_angle_atom_site_label_3
_geom_angle
_geom_angle_site_symmetry_1
_geom_angle_site_symmetry_3
O1 Zn1 O1 78.5(3) . 16_465
O1 Zn1 O1 10.0(3) . 13_575
O1 Zn1 O1 88.466(13) 16_465 13_575
O1 Zn1 O1 88.466(13) . 3_665
O1 Zn1 O1 10.0(3) 16_465 3_665
O1 Zn1 O1 98.4(3) 13_575 3_665
O1 Zn1 O1 98.4(3) . 15_665
O1 Zn1 O1 161.16(8) 16_465 15_665
O1 Zn1 O1 88.466(13) 13_575 15_665
O1 Zn1 O1 158.61(15) 3_665 15_665
O1 Zn1 O1 161.16(8) . 2_575
O1 Zn1 O1 98.4(3) 16_465 2_575
O1 Zn1 O1 158.61(15) 13_575 2_575
O1 Zn1 O1 88.466(13) 3_665 2_575
O1 Zn1 O1 78.5(3) 15_665 2_575
O1 Zn1 O1 158.61(15) . 14
O1 Zn1 O1 88.466(13) 16_465 14
O1 Zn1 O1 161.16(8) 13_575 14
O1 Zn1 O1 78.5(3) 3_665 14
O1 Zn1 O1 88.466(13) 15_665 14
O1 Zn1 O1 10.0(3) 2_575 14
O1 Zn1 O1 88.465(13) . 4_465
O1 Zn1 O1 158.61(15) 16_465 4_465
O1 Zn1 O1 78.5(3) 13_575 4_465
O1 Zn1 O1 161.16(8) 3_665 4_465
O1 Zn1 O1 10.0(3) 15_665 4_465
O1 Zn1 O1 88.466(13) 2_575 4_465
O1 Zn1 O1 98.4(3) 14 4_465
O1 Zn1 N1 99.42(4) . .
O1 Zn1 N1 99.42(4) 16_465 .
O1 Zn1 N1 99.42(4) 13_575 .
O1 Zn1 N1 99.42(4) 3_665 .
O1 Zn1 N1 99.42(4) 15_665 .
O1 Zn1 N1 99.42(4) 2_575 .
O1 Zn1 N1 99.42(4) 14 .
O1 Zn1 N1 99.42(4) 4_465 .
O1 Zn1 Zn1 80.58(4) . 9_576
O1 Zn1 Zn1 80.58(4) 16_465 9_576
O1 Zn1 Zn1 80.58(4) 13_575 9_576
O1 Zn1 Zn1 80.58(4) 3_665 9_576
O1 Zn1 Zn1 80.58(4) 15_665 9_576
O1 Zn1 Zn1 80.58(4) 2_575 9_576
O1 Zn1 Zn1 80.58(4) 14 9_576
O1 Zn1 Zn1 80.58(4) 4_465 9_576
N1 Zn1 Zn1 180.0 . 9_576
O1 O1 C1 81.9(2) 13_575 .
O1 O1 Zn1 84.98(14) 13_575 .
C1 O1 Zn1 125.46(14) . .
C4 N1 C4 41.3(4) 16_465 .
C4 N1 C4 118.6(4) 16_465 3_665
C4 N1 C4 82.56(9) . 3_665
C4 N1 C4 82.56(9) 16_465 14
C4 N1 C4 42.4(4) . 14
C4 N1 C4 41.3(4) 3_665 14
C4 N1 C4 42.4(4) 16_465 4_465
C4 N1 C4 82.56(9) . 4_465
C4 N1 C4 137.8(3) 3_665 4_465
C4 N1 C4 119.5(4) 14 4_465
C4 N1 C4 137.8(3) 16_465 15_665
C4 N1 C4 119.5(4) . 15_665
C4 N1 C4 42.4(4) 3_665 15_665
C4 N1 C4 82.56(9) 14 15_665
C4 N1 C4 118.6(4) 4_465 15_665
C4 N1 C4 119.5(4) 16_465 2_575
C4 N1 C4 137.8(3) . 2_575
C4 N1 C4 82.56(9) 3_665 2_575
C4 N1 C4 118.6(4) 14 2_575
C4 N1 C4 82.56(9) 4_465 2_575
C4 N1 C4 41.3(4) 15_665 2_575
C4 N1 C4 82.56(9) 16_465 13_575
C4 N1 C4 118.6(4) . 13_575
C4 N1 C4 119.5(4) 3_665 13_575
C4 N1 C4 137.8(3) 14 13_575
C4 N1 C4 41.3(4) 4_465 13_575
C4 N1 C4 82.56(9) 15_665 13_575
C4 N1 C4 42.4(4) 2_575 13_575
C4 N1 Zn1 111.09(14) 16_465 .
C4 N1 Zn1 111.09(14) . .
C4 N1 Zn1 111.09(14) 3_665 .
C4 N1 Zn1 111.09(14) 14 .
C4 N1 Zn1 111.09(14) 4_465 .
C4 N1 Zn1 111.09(14) 15_665 .
C4 N1 Zn1 111.09(14) 2_575 .
C4 N1 Zn1 111.09(14) 13_575 .
O1 C1 O1 125.7(2) 13_575 10_556
O1 C1 O1 122.9(2) 13_575 6_576
O1 C1 O1 16.3(4) 10_556 6_576
O1 C1 O1 16.3(4) 13_575 .
O1 C1 O1 122.9(2) 10_556 .
O1 C1 O1 125.7(2) 6_576 .
O1 C1 C2 117.17(10) 13_575 .
O1 C1 C2 117.17(10) 10_556 .
O1 C1 C2 117.17(10) 6_576 .
O1 C1 C2 117.17(10) . .
C3 C2 C3 118.33(19) 10_556 .
C3 C2 C1 120.84(10) 10_556 .
C3 C2 C1 120.84(10) . .
C2 C3 C3 120.84(10) . 2_675
N1 C4 C4 111.09(14) . 10

loop_
_geom_bond_atom_site_label_1
_geom_bond_atom_site_label_2
_geom_bond_distance
_geom_bond_site_symmetry_2
Zn1 O1 2.0361(14) .
Zn1 O1 2.0361(13) 16_465
Zn1 O1 2.0361(14) 13_575
Zn1 O1 2.0361(13) 3_665
Zn1 O1 2.0361(13) 15_665
Zn1 O1 2.0361(14) 2_575
Zn1 O1 2.0361(14) 14
Zn1 O1 2.0361(13) 4_465
Zn1 N1 2.073(2) .
Zn1 Zn1 2.8814(6) 9_576
O1 O1 0.357(10) 13_575
O1 C1 1.2609(17) .
N1 C4 1.447(3) 16_465
N1 C4 1.447(3) .
N1 C4 1.447(3) 3_665
N1 C4 1.447(3) 14
N1 C4 1.447(3) 4_465
N1 C4 1.447(3) 15_665
N1 C4 1.447(3) 2_575
N1 C4 1.447(3) 13_575
C1 O1 1.2609(17) 13_575
C1 O1 1.2609(17) 10_556
C1 O1 1.2609(17) 6_576
C1 C2 1.503(3) .
C2 C3 1.3688(19) 10_556
C2 C3 1.3688(19) .
C3 C3 1.387(3) 2_675
C4 C4 1.534(5) 10
